data_4333517
loop_
_publ_author_name
'Kazuhiko Matsumoto'
'Takaaki Oka'
'Toshiyuki Nohira'
'Rika Hagiwara'

_publ_contact_author_address
;
Graduate School of Energy Science, Kyoto University
Yoshida, Sakyo-ku, Kyoto 606-8501, Japan
;
_publ_contact_author_email k-matsumoto@energy.kyoto-u.ac.jp
_publ_contact_author_fax 81-75-753-4817
_publ_contact_author_name 'Kazuhiko Matsumoto'
_publ_contact_author_phone 81-75-753-4817
_publ_section_title
;
 Polymorphism of Alkali Bis(fluorosulfonyl)amides (M[N(SO2F)2], M = Na, K,
 and Cs)
;
_journal_name_full 'Inorganic Chemistry'
_journal_page_first 568
_journal_page_last 576
_journal_paper_doi 10.1021/ic3010486
_journal_volume 52
_journal_year 2013
_chemical_formula_moiety
;
(Cs +), (N(SO2F)2 -)
;
_chemical_formula_sum 'Cs F2 N O4 S2'
_chemical_formula_weight 313.04
_chemical_name_common Cs[N(SO2F)2]
_chemical_name_systematic
;
 ?
;
_space_group_IT_number 14
_symmetry_cell_setting monoclinic
_symmetry_space_group_name_Hall '-P 2yn'
_symmetry_space_group_name_H-M 'P 1 21/n 1'
_atom_sites_solution_hydrogens none
_atom_sites_solution_primary direct
_atom_sites_solution_secondary difmap
_audit_creation_method SHELXL-97
_cell_angle_alpha 90.00
_cell_angle_beta 89.398(2)
_cell_angle_gamma 90.00
_cell_formula_units_Z 4
_cell_length_a 7.7505(4)
_cell_length_b 8.7347(5)
_cell_length_c 10.0852(6)
_cell_measurement_reflns_used 6331
_cell_measurement_temperature 298
_cell_measurement_theta_max 54.93
_cell_measurement_theta_min 6.17
_cell_volume 682.71(7)
_computing_cell_refinement 'RAPID AUTO 2.40 (Rigaku 2006)'
_computing_data_collection 'Rigaku R-AXIS Rapid-II'
_computing_data_reduction 'RAPID AUTO 2.40 (Rigaku 2006)'
_computing_structure_refinement 'SHELXL-97 (Sheldrick, 1997)'
_computing_structure_solution 'SIR92 (Altmare et al., 1994)'
_diffrn_ambient_temperature 298
_diffrn_measured_fraction_theta_full 0.999
_diffrn_measured_fraction_theta_max 0.999
_diffrn_measurement_device_type 'Rigaku R-AXIS RapidII'
_diffrn_measurement_method 'imaging plate'
_diffrn_radiation_monochromator graphite
_diffrn_radiation_source 'fine-focus sealed tube'
_diffrn_radiation_type MoK\a
_diffrn_radiation_wavelength 0.71073
_diffrn_reflns_av_R_equivalents 0.0508
_diffrn_reflns_av_sigmaI/netI 0.0427
_diffrn_reflns_limit_h_max 10
_diffrn_reflns_limit_h_min -9
_diffrn_reflns_limit_k_max 11
_diffrn_reflns_limit_k_min -11
_diffrn_reflns_limit_l_max 13
_diffrn_reflns_limit_l_min -13
_diffrn_reflns_number 6438
_diffrn_reflns_theta_full 27.47
_diffrn_reflns_theta_max 27.47
_diffrn_reflns_theta_min 3.09
_exptl_absorpt_coefficient_mu 6.033
_exptl_absorpt_correction_T_max 1.000
_exptl_absorpt_correction_T_min 0.420
_exptl_absorpt_correction_type multi-scan
_exptl_absorpt_process_details 'RAPID AUTO 2.40 (Rigaku 2006)'
_exptl_crystal_colour colorless
_exptl_crystal_density_diffrn 3.046
_exptl_crystal_description chunk
_exptl_crystal_F_000 576
_exptl_crystal_size_max 0.60
_exptl_crystal_size_mid 0.50
_exptl_crystal_size_min 0.30
_refine_diff_density_max 1.225
_refine_diff_density_min -2.030
_refine_diff_density_rms 0.208
_refine_ls_extinction_coef 0.0268(18)
_refine_ls_extinction_expression Fc^*^=kFc[1+0.001xFc^2^\l^3^/sin(2\q)]^-1/4^
_refine_ls_extinction_method SHELXL
_refine_ls_goodness_of_fit_ref 1.064
_refine_ls_hydrogen_treatment none
_refine_ls_matrix_type full
_refine_ls_number_parameters 93
_refine_ls_number_reflns 1554
_refine_ls_number_restraints 0
_refine_ls_restrained_S_all 1.064
_refine_ls_R_factor_all 0.0372
_refine_ls_R_factor_gt 0.0356
_refine_ls_shift/su_max 0.000
_refine_ls_shift/su_mean 0.000
_refine_ls_structure_factor_coef Fsqd
_refine_ls_weighting_details 'calc w=1/[\s^2^(Fo^2^)+(0.0541P)^2^+0.3447P] where P=(Fo^2^+2Fc^2^)/3'
_refine_ls_weighting_scheme calc
_refine_ls_wR_factor_gt 0.0865
_refine_ls_wR_factor_ref 0.0880
_reflns_number_gt 1444
_reflns_number_total 1554
_reflns_threshold_expression >2sigma(I)
_cod_data_source_file ic3010486_si_001_01.cif
_cod_data_source_block Cs[N(SO2F)2]_I-298K
_cod_database_code 4333517

loop_
_symmetry_equiv_pos_as_xyz
'x, y, z'
'-x+1/2, y+1/2, -z+1/2'
'-x, -y, -z'
'x-1/2, -y-1/2, z-1/2'

loop_
_atom_site_label
_atom_site_type_symbol
_atom_site_fract_x
_atom_site_fract_y
_atom_site_fract_z
_atom_site_U_iso_or_equiv
_atom_site_adp_type
_atom_site_occupancy
_atom_site_symmetry_multiplicity
_atom_site_calc_flag
_atom_site_refinement_flags
_atom_site_disorder_group
Cs1 Cs 0.28666(3) 0.15522(3) 0.39467(3) 0.04248(17) Uani 1 1 d . .
S1 S 0.74552(14) 0.33620(10) 0.51363(11) 0.0413(3) Uani 1 1 d . .
S2 S 0.69045(14) 0.48318(13) 0.27735(10) 0.0466(3) Uani 1 1 d . .
O1 O 0.7539(5) 0.4715(4) 0.5914(3) 0.0584(8) Uani 1 1 d . .
F2A F 0.8694(4) 0.4794(4) 0.2333(3) 0.0672(12) Uani 0.37(5) 1 d P 1
O3A O 0.6640(6) 0.6328(3) 0.3451(4) 0.0726(13) Uani 0.37(5) 1 d P 1
O3B O 0.8694(4) 0.4794(4) 0.2333(3) 0.0672(12) Uani 0.63(5) 1 d P 2
F2B F 0.6640(6) 0.6328(3) 0.3451(4) 0.0726(13) Uani 0.63(5) 1 d P 2
F1 F 0.9351(4) 0.3024(5) 0.4761(4) 0.0776(10) Uani 1 1 d . .
O2 O 0.6820(5) 0.2033(5) 0.5783(4) 0.0682(10) Uani 1 1 d . .
O4 O 0.5748(5) 0.4699(5) 0.1712(4) 0.0746(11) Uani 1 1 d . .
N1 N 0.6513(5) 0.3528(3) 0.3797(4) 0.0390(7) Uani 1 1 d . .

loop_
_atom_site_aniso_label
_atom_site_aniso_U_11
_atom_site_aniso_U_22
_atom_site_aniso_U_33
_atom_site_aniso_U_23
_atom_site_aniso_U_13
_atom_site_aniso_U_12
Cs1 0.0486(2) 0.0388(2) 0.0400(2) -0.00523(8) 0.00029(12) -0.00272(8)
S1 0.0475(6) 0.0371(5) 0.0394(5) 0.0057(3) 0.0016(4) 0.0025(3)
S2 0.0560(6) 0.0442(6) 0.0397(5) 0.0074(4) -0.0044(4) -0.0009(4)
O1 0.087(2) 0.0460(19) 0.0425(18) -0.0069(14) -0.0116(15) 0.0023(16)
F2A 0.061(2) 0.072(2) 0.067(2) 0.0207(18) 0.0230(15) 0.0029(15)
O3A 0.128(3) 0.0331(15) 0.056(2) 0.0012(13) 0.0166(19) 0.0090(15)
O3B 0.061(2) 0.072(2) 0.067(2) 0.0207(18) 0.0230(15) 0.0029(15)
F2B 0.128(3) 0.0331(15) 0.056(2) 0.0012(13) 0.0166(19) 0.0090(15)
F1 0.0452(15) 0.100(2) 0.087(2) 0.020(2) 0.0074(14) 0.0234(15)
O2 0.090(3) 0.050(2) 0.064(2) 0.0213(19) 0.0143(18) 0.0039(19)
O4 0.085(3) 0.092(3) 0.0481(19) 0.0031(19) -0.0221(18) 0.008(2)
N1 0.0460(19) 0.0311(17) 0.0399(19) -0.0024(12) 0.0011(14) -0.0070(11)

loop_
_atom_type_symbol
_atom_type_description
_atom_type_scat_dispersion_real
_atom_type_scat_dispersion_imag
_atom_type_scat_source
N N 0.0061 0.0033 'International Tables Vol C Tables 4.2.6.8 and 6.1.1.4'
O O 0.0106 0.0060 'International Tables Vol C Tables 4.2.6.8 and 6.1.1.4'
F F 0.0171 0.0103 'International Tables Vol C Tables 4.2.6.8 and 6.1.1.4'
S S 0.1246 0.1234 'International Tables Vol C Tables 4.2.6.8 and 6.1.1.4'
Cs Cs -0.3680 2.1192 'International Tables Vol C Tables 4.2.6.8 and 6.1.1.4'

loop_
_geom_angle_atom_site_label_1
_geom_angle_atom_site_label_2
_geom_angle_atom_site_label_3
_geom_angle
_geom_angle_site_symmetry_1
_geom_angle_site_symmetry_3
F1 Cs1 O2 117.07(10) 1_455 3_656
F1 Cs1 F2B 70.16(11) 1_455 3_666
O2 Cs1 F2B 119.20(10) 3_656 3_666
F1 Cs1 O3A 70.16(11) 1_455 3_666
O2 Cs1 O3A 119.20(10) 3_656 3_666
F2B Cs1 O3A 0.00(8) 3_666 3_666
F1 Cs1 O1 108.09(10) 1_455 4_565
O2 Cs1 O1 75.59(10) 3_656 4_565
F2B Cs1 O1 164.62(9) 3_666 4_565
O3A Cs1 O1 164.62(9) 3_666 4_565
F1 Cs1 O1 59.67(11) 1_455 3_666
O2 Cs1 O1 172.50(10) 3_656 3_666
F2B Cs1 O1 53.74(8) 3_666 3_666
O3A Cs1 O1 53.74(8) 3_666 3_666
O1 Cs1 O1 111.66(8) 4_565 3_666
F1 Cs1 O4 60.99(12) 1_455 2_545
O2 Cs1 O4 66.27(12) 3_656 2_545
F2B Cs1 O4 123.36(11) 3_666 2_545
O3A Cs1 O4 123.36(11) 3_666 2_545
O1 Cs1 O4 64.64(10) 4_565 2_545
O1 Cs1 O4 114.47(10) 3_666 2_545
F1 Cs1 N1 122.70(10) 1_455 .
O2 Cs1 N1 117.06(9) 3_656 .
F2B Cs1 N1 68.36(10) 3_666 .
O3A Cs1 N1 68.36(10) 3_666 .
O1 Cs1 N1 102.04(10) 4_565 .
O1 Cs1 N1 64.23(9) 3_666 .
O4 Cs1 N1 165.73(9) 2_545 .
F1 Cs1 O3B 171.24(10) 1_455 2_645
O2 Cs1 O3B 60.85(9) 3_656 2_645
F2B Cs1 O3B 118.52(10) 3_666 2_645
O3A Cs1 O3B 118.52(10) 3_666 2_645
O1 Cs1 O3B 63.26(10) 4_565 2_645
O1 Cs1 O3B 123.50(9) 3_666 2_645
O4 Cs1 O3B 111.91(10) 2_545 2_645
N1 Cs1 O3B 62.80(8) . 2_645
F1 Cs1 F2A 171.24(10) 1_455 2_645
O2 Cs1 F2A 60.85(9) 3_656 2_645
F2B Cs1 F2A 118.52(10) 3_666 2_645
O3A Cs1 F2A 118.52(10) 3_666 2_645
O1 Cs1 F2A 63.26(10) 4_565 2_645
O1 Cs1 F2A 123.50(9) 3_666 2_645
O4 Cs1 F2A 111.91(10) 2_545 2_645
N1 Cs1 F2A 62.80(8) . 2_645
O3B Cs1 F2A 0.00(14) 2_645 2_645
F1 Cs1 O4 60.21(10) 1_455 4_566
O2 Cs1 O4 69.32(10) 3_656 4_566
F2B Cs1 O4 65.11(9) 3_666 4_566
O3A Cs1 O4 65.11(9) 3_666 4_566
O1 Cs1 O4 128.13(9) 4_565 4_566
O1 Cs1 O4 103.83(10) 3_666 4_566
O4 Cs1 O4 66.74(9) 2_545 4_566
N1 Cs1 O4 127.50(9) . 4_566
O3B Cs1 O4 123.22(10) 2_645 4_566
F2A Cs1 O4 123.22(10) 2_645 4_566
F1 Cs1 O2 83.40(9) 1_455 4_565
O2 Cs1 O2 116.44(10) 3_656 4_565
F2B Cs1 O2 124.31(8) 3_666 4_565
O3A Cs1 O2 124.31(8) 3_666 4_565
O1 Cs1 O2 41.39(10) 4_565 4_565
O1 Cs1 O2 70.57(8) 3_666 4_565
O4 Cs1 O2 77.67(9) 2_545 4_565
N1 Cs1 O2 88.87(9) . 4_565
O3B Cs1 O2 90.10(9) 2_645 4_565
F2A Cs1 O2 90.10(9) 2_645 4_565
O4 Cs1 O2 137.84(9) 4_566 4_565
O2 S1 O1 116.5(3) . .
O2 S1 F1 106.4(2) . .
O1 S1 F1 104.2(2) . .
O2 S1 N1 108.3(2) . .
O1 S1 N1 115.34(18) . .
F1 S1 N1 105.1(2) . .
O2 S1 Cs1 65.8(2) . 4_666
O1 S1 Cs1 55.22(15) . 4_666
F1 S1 Cs1 99.17(15) . 4_666
N1 S1 Cs1 155.63(15) . 4_666
O2 S1 Cs1 61.2(2) . .
O1 S1 Cs1 121.95(18) . .
F1 S1 Cs1 133.21(17) . .
N1 S1 Cs1 50.22(13) . .
Cs1 S1 Cs1 112.41(3) 4_666 .
O4 S2 F2A 112.3(2) . .
O4 S2 O3A 109.6(3) . .
F2A S2 O3A 106.7(2) . .
O4 S2 N1 108.7(2) . .
F2A S2 N1 111.3(2) . .
O3A S2 N1 108.16(19) . .
O4 S2 Cs1 51.08(18) . 4_665
F2A S2 Cs1 62.75(16) . 4_665
O3A S2 Cs1 135.49(14) . 4_665
N1 S2 Cs1 115.97(14) . 4_665
S1 O1 Cs1 103.85(19) . 4_666
S1 O1 Cs1 147.84(19) . 3_666
Cs1 O1 Cs1 107.77(10) 4_666 3_666
S2 F2A Cs1 150.17(19) . 2_655
S2 F2A Cs1 96.68(17) . 4_665
Cs1 F2A Cs1 86.23(7) 2_655 4_665
S2 O3A Cs1 149.0(2) . 3_666
S1 F1 Cs1 166.4(2) . 1_655
S1 O2 Cs1 145.8(2) . 3_656
S1 O2 Cs1 92.7(2) . 4_666
Cs1 O2 Cs1 104.55(11) 3_656 4_666
S1 O2 Cs1 98.7(2) . .
Cs1 O2 Cs1 89.74(12) 3_656 .
Cs1 O2 Cs1 135.04(11) 4_666 .
S2 O4 Cs1 131.2(2) . 2
S2 O4 Cs1 110.1(2) . 4_665
Cs1 O4 Cs1 113.26(9) 2 4_665
S1 N1 S2 123.6(2) . .
S1 N1 Cs1 108.73(16) . .
S2 N1 Cs1 124.66(18) . .

loop_
_geom_bond_atom_site_label_1
_geom_bond_atom_site_label_2
_geom_bond_distance
_geom_bond_site_symmetry_2
Cs1 F1 3.115(3) 1_455
Cs1 O2 3.153(4) 3_656
Cs1 F2B 3.238(4) 3_666
Cs1 O3A 3.238(4) 3_666
Cs1 O1 3.266(3) 4_565
Cs1 O1 3.278(4) 3_666
Cs1 O4 3.309(4) 2_545
Cs1 N1 3.314(3) .
Cs1 O3B 3.325(3) 2_645
Cs1 F2A 3.325(3) 2_645
Cs1 O4 3.402(4) 4_566
Cs1 O2 3.524(5) 4_565
S1 O2 1.417(4) .
S1 O1 1.420(4) .
S1 F1 1.542(3) .
S1 N1 1.549(4) .
S1 Cs1 3.8601(12) 4_666
S2 O4 1.408(3) .
S2 F2A 1.452(3) .
S2 O3A 1.488(3) .
S2 N1 1.564(3) .
S2 Cs1 4.1051(11) 4_665
O1 Cs1 3.266(3) 4_666
O1 Cs1 3.278(4) 3_666
F2A Cs1 3.325(3) 2_655
F2A Cs1 3.674(4) 4_665
O3A Cs1 3.238(4) 3_666
F1 Cs1 3.115(3) 1_655
O2 Cs1 3.153(4) 3_656
O2 Cs1 3.524(5) 4_666
O4 Cs1 3.309(4) 2
O4 Cs1 3.402(4) 4_665

loop_
_geom_torsion_atom_site_label_1
_geom_torsion_atom_site_label_2
_geom_torsion_atom_site_label_3
_geom_torsion_atom_site_label_4
_geom_torsion
_geom_torsion_site_symmetry_1
_geom_torsion_site_symmetry_4
F1 Cs1 S1 O2 103.2(2) 1_455 .
O2 Cs1 S1 O2 -35.0(3) 3_656 .
F2B Cs1 S1 O2 79.2(2) 3_666 .
O3A Cs1 S1 O2 79.2(2) 3_666 .
O1 Cs1 S1 O2 -117.6(2) 4_565 .
O1 Cs1 S1 O2 137.2(2) 3_666 .
O4 Cs1 S1 O2 -3.6(6) 2_545 .
N1 Cs1 S1 O2 -157.3(3) . .
O3B Cs1 S1 O2 -81.3(2) 2_645 .
F2A Cs1 S1 O2 -81.3(2) 2_645 .
O4 Cs1 S1 O2 38.0(2) 4_566 .
O2 Cs1 S1 O2 -162.23(19) 4_565 .
F1 Cs1 S1 O1 -1.6(2) 1_455 .
O2 Cs1 S1 O1 -139.89(19) 3_656 .
F2B Cs1 S1 O1 -25.71(19) 3_666 .
O3A Cs1 S1 O1 -25.71(19) 3_666 .
O1 Cs1 S1 O1 137.53(16) 4_565 .
O1 Cs1 S1 O1 32.4(2) 3_666 .
O4 Cs1 S1 O1 -108.4(6) 2_545 .
N1 Cs1 S1 O1 97.9(2) . .
O3B Cs1 S1 O1 173.8(2) 2_645 .
F2A Cs1 S1 O1 173.8(2) 2_645 .
O4 Cs1 S1 O1 -66.9(2) 4_566 .
O2 Cs1 S1 O1 92.9(2) 4_565 .
F1 Cs1 S1 F1 -171.1(3) 1_455 .
O2 Cs1 S1 F1 50.7(2) 3_656 .
F2B Cs1 S1 F1 164.9(2) 3_666 .
O3A Cs1 S1 F1 164.9(2) 3_666 .
O1 Cs1 S1 F1 -31.9(2) 4_565 .
O1 Cs1 S1 F1 -137.0(2) 3_666 .
O4 Cs1 S1 F1 82.1(6) 2_545 .
N1 Cs1 S1 F1 -71.5(2) . .
O3B Cs1 S1 F1 4.4(2) 2_645 .
F2A Cs1 S1 F1 4.4(2) 2_645 .
O4 Cs1 S1 F1 123.7(2) 4_566 .
O2 Cs1 S1 F1 -76.5(2) 4_565 .
F1 Cs1 S1 N1 -99.51(18) 1_455 .
O2 Cs1 S1 N1 122.23(18) 3_656 .
F2B Cs1 S1 N1 -123.59(18) 3_666 .
O3A Cs1 S1 N1 -123.59(18) 3_666 .
O1 Cs1 S1 N1 39.65(17) 4_565 .
O1 Cs1 S1 N1 -65.50(17) 3_666 .
O4 Cs1 S1 N1 153.7(6) 2_545 .
O3B Cs1 S1 N1 75.96(18) 2_645 .
F2A Cs1 S1 N1 75.96(18) 2_645 .
O4 Cs1 S1 N1 -164.73(18) 4_566 .
O2 Cs1 S1 N1 -4.98(17) 4_565 .
F1 Cs1 S1 Cs1 60.34(8) 1_455 4_666
O2 Cs1 S1 Cs1 -77.92(8) 3_656 4_666
F2B Cs1 S1 Cs1 36.26(7) 3_666 4_666
O3A Cs1 S1 Cs1 36.26(7) 3_666 4_666
O1 Cs1 S1 Cs1 -160.50(8) 4_565 4_666
O1 Cs1 S1 Cs1 94.35(7) 3_666 4_666
O4 Cs1 S1 Cs1 -46.5(6) 2_545 4_666
N1 Cs1 S1 Cs1 159.85(17) . 4_666
O3B Cs1 S1 Cs1 -124.19(8) 2_645 4_666
F2A Cs1 S1 Cs1 -124.19(8) 2_645 4_666
O4 Cs1 S1 Cs1 -4.88(8) 4_566 4_666
O2 Cs1 S1 Cs1 154.88(7) 4_565 4_666
O2 S1 O1 Cs1 25.4(3) . 4_666
F1 S1 O1 Cs1 -91.38(19) . 4_666
N1 S1 O1 Cs1 153.93(16) . 4_666
Cs1 S1 O1 Cs1 96.55(13) . 4_666
O2 S1 O1 Cs1 -143.9(4) . 3_666
F1 S1 O1 Cs1 99.3(4) . 3_666
N1 S1 O1 Cs1 -15.4(5) . 3_666
Cs1 S1 O1 Cs1 -169.3(5) 4_666 3_666
Cs1 S1 O1 Cs1 -72.8(5) . 3_666
O4 S2 F2A Cs1 81.1(5) . 2_655
O3A S2 F2A Cs1 -39.0(5) . 2_655
N1 S2 F2A Cs1 -156.8(4) . 2_655
Cs1 S2 F2A Cs1 94.1(4) 4_665 2_655
O4 S2 F2A Cs1 -13.0(2) . 4_665
O3A S2 F2A Cs1 -133.09(17) . 4_665
N1 S2 F2A Cs1 109.13(17) . 4_665
O4 S2 O3A Cs1 160.6(4) . 3_666
F2A S2 O3A Cs1 -77.6(4) . 3_666
N1 S2 O3A Cs1 42.2(5) . 3_666
Cs1 S2 O3A Cs1 -145.5(3) 4_665 3_666
O2 S1 F1 Cs1 31.3(9) . 1_655
O1 S1 F1 Cs1 154.9(9) . 1_655
N1 S1 F1 Cs1 -83.4(9) . 1_655
Cs1 S1 F1 Cs1 98.6(9) 4_666 1_655
Cs1 S1 F1 Cs1 -34.4(10) . 1_655
O1 S1 O2 Cs1 -143.8(4) . 3_656
F1 S1 O2 Cs1 -28.2(5) . 3_656
N1 S1 O2 Cs1 84.3(5) . 3_656
Cs1 S1 O2 Cs1 -121.1(5) 4_666 3_656
Cs1 S1 O2 Cs1 102.5(5) . 3_656
O1 S1 O2 Cs1 -22.7(2) . 4_666
F1 S1 O2 Cs1 92.87(18) . 4_666
N1 S1 O2 Cs1 -154.61(15) . 4_666
Cs1 S1 O2 Cs1 -136.38(15) . 4_666
O1 S1 O2 Cs1 113.6(2) . .
F1 S1 O2 Cs1 -130.76(18) . .
N1 S1 O2 Cs1 -18.2(2) . .
Cs1 S1 O2 Cs1 136.38(15) 4_666 .
F1 Cs1 O2 S1 -89.8(2) 1_455 .
O2 Cs1 O2 S1 146.7(2) 3_656 .
F2B Cs1 O2 S1 -86.4(2) 3_666 .
O3A Cs1 O2 S1 -86.4(2) 3_666 .
O1 Cs1 O2 S1 74.5(2) 4_565 .
O1 Cs1 O2 S1 -40.20(19) 3_666 .
O4 Cs1 O2 S1 178.94(18) 2_545 .
N1 Cs1 O2 S1 12.41(14) . .
O3B Cs1 O2 S1 89.44(19) 2_645 .
F2A Cs1 O2 S1 89.44(19) 2_645 .
O4 Cs1 O2 S1 -144.0(2) 4_566 .
O2 Cs1 O2 S1 21.6(2) 4_565 .
F1 Cs1 O2 Cs1 123.52(11) 1_455 3_656
O2 Cs1 O2 Cs1 0.0 3_656 3_656
F2B Cs1 O2 Cs1 126.88(12) 3_666 3_656
O3A Cs1 O2 Cs1 126.88(12) 3_666 3_656
O1 Cs1 O2 Cs1 -72.21(12) 4_565 3_656
O1 Cs1 O2 Cs1 173.11(10) 3_666 3_656
O4 Cs1 O2 Cs1 32.2(2) 2_545 3_656
N1 Cs1 O2 Cs1 -134.28(16) . 3_656
O3B Cs1 O2 Cs1 -57.25(10) 2_645 3_656
F2A Cs1 O2 Cs1 -57.25(10) 2_645 3_656
O4 Cs1 O2 Cs1 69.32(10) 4_566 3_656
O2 Cs1 O2 Cs1 -125.09(4) 4_565 3_656
F1 Cs1 O2 Cs1 13.0(2) 1_455 4_666
O2 Cs1 O2 Cs1 -110.54(17) 3_656 4_666
F2B Cs1 O2 Cs1 16.34(13) 3_666 4_666
O3A Cs1 O2 Cs1 16.34(13) 3_666 4_666
O1 Cs1 O2 Cs1 177.25(12) 4_565 4_666
O1 Cs1 O2 Cs1 62.57(17) 3_666 4_666
O4 Cs1 O2 Cs1 -78.3(3) 2_545 4_666
N1 Cs1 O2 Cs1 115.2(2) . 4_666
O3B Cs1 O2 Cs1 -167.8(2) 2_645 4_666
F2A Cs1 O2 Cs1 -167.8(2) 2_645 4_666
O4 Cs1 O2 Cs1 -41.22(17) 4_566 4_666
O2 Cs1 O2 Cs1 124.4(2) 4_565 4_666
F2A S2 O4 Cs1 -136.8(3) . 2
O3A S2 O4 Cs1 -18.5(4) . 2
N1 S2 O4 Cs1 99.6(3) . 2
Cs1 S2 O4 Cs1 -151.7(4) 4_665 2
F2A S2 O4 Cs1 14.9(3) . 4_665
O3A S2 O4 Cs1 133.3(2) . 4_665
N1 S2 O4 Cs1 -108.7(2) . 4_665
O2 S1 N1 S2 -178.0(3) . .
O1 S1 N1 S2 49.6(4) . .
F1 S1 N1 S2 -64.6(3) . .
Cs1 S1 N1 S2 110.6(3) 4_666 .
Cs1 S1 N1 S2 161.1(3) . .
O2 S1 N1 Cs1 20.9(2) . .
O1 S1 N1 Cs1 -111.6(2) . .
F1 S1 N1 Cs1 134.26(18) . .
Cs1 S1 N1 Cs1 -50.5(3) 4_666 .
O4 S2 N1 S1 -176.3(3) . .
F2A S2 N1 S1 59.5(3) . .
O3A S2 N1 S1 -57.4(3) . .
Cs1 S2 N1 S1 128.6(2) 4_665 .
O4 S2 N1 Cs1 -18.2(3) . .
F2A S2 N1 Cs1 -142.4(2) . .
O3A S2 N1 Cs1 100.8(3) . .
Cs1 S2 N1 Cs1 -73.3(2) 4_665 .
F1 Cs1 N1 S1 93.90(17) 1_455 .
O2 Cs1 N1 S1 -65.34(19) 3_656 .
F2B Cs1 N1 S1 47.41(16) 3_666 .
O3A Cs1 N1 S1 47.41(16) 3_666 .
O1 Cs1 N1 S1 -145.16(16) 4_565 .
O1 Cs1 N1 S1 106.41(18) 3_666 .
O4 Cs1 N1 S1 -165.4(3) 2_545 .
O3B Cs1 N1 S1 -93.99(17) 2_645 .
F2A Cs1 N1 S1 -93.99(17) 2_645 .
O4 Cs1 N1 S1 18.5(2) 4_566 .
O2 Cs1 N1 S1 175.32(16) 4_565 .
F1 Cs1 N1 S2 -67.0(2) 1_455 .
O2 Cs1 N1 S2 133.8(2) 3_656 .
F2B Cs1 N1 S2 -113.5(2) 3_666 .
O3A Cs1 N1 S2 -113.5(2) 3_666 .
O1 Cs1 N1 S2 54.0(2) 4_565 .
O1 Cs1 N1 S2 -54.47(19) 3_666 .
O4 Cs1 N1 S2 33.7(5) 2_545 .
O3B Cs1 N1 S2 105.1(2) 2_645 .
F2A Cs1 N1 S2 105.1(2) 2_645 .
O4 Cs1 N1 S2 -142.4(2) 4_566 .
O2 Cs1 N1 S2 14.4(2) 4_565 .
